data_7046373
loop_
_publ_author_name
'Stuhl, Christoph'
'Anwander, Reiner'

_publ_section_title
;
 Dimethylmagnesium revisited
;
_journal_name_full 'Dalton Transactions'
_journal_paper_doi 10.1039/C8DT01542B
_journal_year 2018
_chemical_formula_sum 'C20 H60 Ga4 Mg4 O4'
_chemical_formula_weight 740.80
_chemical_properties_physical Air-sensitive,Moisture-sensitive,Pyrophoric
_space_group_crystal_system tetragonal
_space_group_IT_number 88
_space_group_name_Hall '-I 4ad'
_space_group_name_H-M_alt 'I 41/a'
_symmetry_space_group_name_Hall '-I 4ad'
_symmetry_space_group_name_H-M 'I 41/a :2'
_atom_sites_solution_hydrogens mixed
_audit_creation_method SHELXL-2014/7
_audit_update_record
;
2018-04-15 deposited with the CCDC.
2018-05-15 downloaded from the CCDC.
;
_cell_angle_alpha 90
_cell_angle_beta 90
_cell_angle_gamma 90
_cell_formula_units_Z 4
_cell_length_a 17.887(16)
_cell_length_b 17.887
_cell_length_c 10.612(10)
_cell_measurement_reflns_used 105
_cell_measurement_temperature 100(2)
_cell_measurement_theta_max 26.645
_cell_measurement_theta_min 3.214
_cell_volume 3395(4)
_computing_cell_refinement 'Bruker SAINT'
_computing_data_collection 'Bruker APEX3'
_computing_data_reduction 'Bruker SAINT'
_computing_structure_refinement 'SHELXL-2014/7 (Sheldrick, 2014)'
_computing_structure_solution 'SHELXS-97 (Sheldrick 2008)'
_diffrn_ambient_temperature 100(2)
_diffrn_measured_fraction_theta_full 0.999
_diffrn_measured_fraction_theta_max 0.999
_diffrn_measurement_device_type 'Smart Apex III Duo'
_diffrn_measurement_method omega/phi-scans
_diffrn_radiation_type MoK\a
_diffrn_radiation_wavelength 0.71073
_diffrn_reflns_av_R_equivalents 0.0411
_diffrn_reflns_av_unetI/netI 0.0202
_diffrn_reflns_Laue_measured_fraction_full 0.999
_diffrn_reflns_Laue_measured_fraction_max 0.999
_diffrn_reflns_limit_h_max 23
_diffrn_reflns_limit_h_min -24
_diffrn_reflns_limit_k_max 24
_diffrn_reflns_limit_k_min -24
_diffrn_reflns_limit_l_max 14
_diffrn_reflns_limit_l_min -14
_diffrn_reflns_number 20771
_diffrn_reflns_point_group_measured_fraction_full 0.999
_diffrn_reflns_point_group_measured_fraction_max 0.999
_diffrn_reflns_theta_full 25.242
_diffrn_reflns_theta_max 29.125
_diffrn_reflns_theta_min 2.231
_diffrn_source Imus-tube
_exptl_absorpt_coefficient_mu 3.235
_exptl_absorpt_correction_T_max 0.7458
_exptl_absorpt_correction_T_min 0.5417
_exptl_absorpt_correction_type numerical
_exptl_absorpt_process_details sadabs
_exptl_crystal_colour colourless
_exptl_crystal_density_diffrn 1.449
_exptl_crystal_description cuboid
_exptl_crystal_F_000 1536
_exptl_crystal_size_max 0.454
_exptl_crystal_size_mid 0.245
_exptl_crystal_size_min 0.163
_refine_diff_density_max 0.429
_refine_diff_density_min -0.310
_refine_diff_density_rms 0.055
_refine_ls_extinction_method none
_refine_ls_goodness_of_fit_ref 1.030
_refine_ls_hydrogen_treatment mixed
_refine_ls_matrix_type full
_refine_ls_number_parameters 122
_refine_ls_number_reflns 2287
_refine_ls_number_restraints 0
_refine_ls_restrained_S_all 1.030
_refine_ls_R_factor_all 0.0222
_refine_ls_R_factor_gt 0.0182
_refine_ls_shift/su_max 0.002
_refine_ls_shift/su_mean 0.000
_refine_ls_structure_factor_coef Fsqd
_refine_ls_weighting_details 'w=1/[\s^2^(Fo^2^)+(0.0234P)^2^+2.1123P] where P=(Fo^2^+2Fc^2^)/3'
_refine_ls_weighting_scheme calc
_refine_ls_wR_factor_gt 0.0466
_refine_ls_wR_factor_ref 0.0481
_reflns_Friedel_coverage 0.000
_reflns_number_gt 2054
_reflns_number_total 2287
_reflns_threshold_expression 'I > 2\s(I)'
_cod_data_source_file c8dt01542b2.cif
_cod_data_source_block mo_CS118_0m_3
_cod_original_cell_volume 3396(7)
_cod_database_code 7046373
_shelx_shelxl_version_number 2014/7
_shelx_space_group_comment
;
The symmetry employed for this shelxl refinement is uniquely defined
by the following loop, which should always be used as a source of
symmetry information in preference to the above space-group names.
They are only intended as comments.
;
_shelx_estimated_absorpt_t_min 0.321
_shelx_estimated_absorpt_t_max 0.621

loop_
_space_group_symop_operation_xyz
'x, y, z'
'-y+1/4, x+3/4, z+3/4'
'y+1/4, -x+1/4, z+1/4'
'-x, -y+1/2, z'
'x+1/2, y+1/2, z+1/2'
'-y+3/4, x+5/4, z+5/4'
'y+3/4, -x+3/4, z+3/4'
'-x+1/2, -y+1, z+1/2'
'-x, -y, -z'
'y-1/4, -x-3/4, -z-3/4'
'-y-1/4, x-1/4, -z-1/4'
'x, y-1/2, -z'
'-x+1/2, -y+1/2, -z+1/2'
'y+1/4, -x-1/4, -z-1/4'
'-y+1/4, x+1/4, -z+1/4'
'x+1/2, y, -z+1/2'

loop_
_atom_site_label
_atom_site_type_symbol
_atom_site_fract_x
_atom_site_fract_y
_atom_site_fract_z
_atom_site_U_iso_or_equiv
_atom_site_adp_type
_atom_site_occupancy
_atom_site_site_symmetry_order
_atom_site_calc_flag
_atom_site_refinement_flags_posn
_atom_site_refinement_flags_adp
Ga1 Ga 0.40304(2) 0.93140(2) 0.86622(2) 0.01639(6) Uani 1 1 d . .
H1C H 0.3892(11) 0.8919(10) 0.4802(17) 0.033(5) Uiso 1 1 d . .
H1B H 0.4325(10) 0.8578(11) 0.3680(17) 0.032(5) Uiso 1 1 d . .
H1A H 0.4667(10) 0.9176(10) 0.4494(16) 0.029(4) Uiso 1 1 d . .
C1 C 0.43636(8) 0.87586(7) 0.45105(12) 0.0183(3) Uani 1 1 d . .
Mg1 Mg 0.46147(2) 0.82776(2) 0.72723(4) 0.01308(9) Uani 1 1 d . .
O1 O 0.46582(5) 0.81827(5) 0.53282(8) 0.01277(16) Uani 1 1 d . .
C2 C 0.49043(8) 0.96132(8) 0.74821(13) 0.0202(3) Uani 1 1 d . .
H2C H 0.5376(16) 0.9442(15) 0.757(3) 0.082(8) Uiso 1 1 d . .
H2B H 0.4846(16) 0.9681(16) 0.666(3) 0.090(9) Uiso 1 1 d . .
H2A H 0.4991(18) 1.002(2) 0.772(3) 0.106(11) Uiso 1 1 d . .
C3 C 0.32532(8) 0.88732(8) 0.74725(14) 0.0232(3) Uani 1 1 d . .
H3C H 0.3073(11) 0.9272(12) 0.6965(19) 0.044(6) Uiso 1 1 d . .
H3B H 0.3328(11) 0.8473(11) 0.6940(18) 0.041(5) Uiso 1 1 d . .
H3A H 0.2832(12) 0.8707(13) 0.797(2) 0.053(6) Uiso 1 1 d . .
C4 C 0.44358(9) 0.84364(8) 0.96925(14) 0.0231(3) Uani 1 1 d . .
H4C H 0.4761(12) 0.8620(12) 1.031(2) 0.047(6) Uiso 1 1 d . .
H4B H 0.4654(12) 0.8019(12) 0.934(2) 0.047(6) Uiso 1 1 d . .
H4A H 0.4037(13) 0.8254(12) 1.011(2) 0.050(6) Uiso 1 1 d . .
C5 C 0.36768(9) 1.01632(8) 0.96639(13) 0.0254(3) Uani 1 1 d . .
H5A H 0.3566 1.0585 0.9105 0.038 Uiso 1 1 calc R U
H5B H 0.4065 1.0310 1.0267 0.038 Uiso 1 1 calc R U
H5C H 0.3223 1.0020 1.0121 0.038 Uiso 1 1 calc R U

loop_
_atom_site_aniso_label
_atom_site_aniso_U_11
_atom_site_aniso_U_22
_atom_site_aniso_U_33
_atom_site_aniso_U_23
_atom_site_aniso_U_13
_atom_site_aniso_U_12
Ga1 0.01813(8) 0.01286(8) 0.01820(8) -0.00312(5) 0.00336(5) 0.00148(5)
C1 0.0194(6) 0.0158(6) 0.0197(6) 0.0053(5) -0.0021(5) 0.0023(5)
Mg1 0.0133(2) 0.01101(19) 0.01496(19) -0.00088(14) 0.00035(14) 0.00099(15)
O1 0.0124(4) 0.0112(4) 0.0147(4) 0.0018(3) -0.0009(3) 0.0003(3)
C2 0.0196(7) 0.0193(7) 0.0218(6) 0.0009(5) 0.0028(5) -0.0012(5)
C3 0.0234(7) 0.0223(7) 0.0239(6) -0.0045(5) 0.0004(5) -0.0047(6)
C4 0.0268(7) 0.0183(7) 0.0243(7) 0.0025(5) 0.0039(6) 0.0054(6)
C5 0.0332(8) 0.0187(7) 0.0243(6) -0.0063(5) 0.0021(6) 0.0055(6)

loop_
_atom_type_symbol
_atom_type_description
_atom_type_scat_dispersion_real
_atom_type_scat_dispersion_imag
_atom_type_scat_source
C C 0.0033 0.0016 'International Tables Vol C Tables 4.2.6.8 and 6.1.1.4'
H H 0.0000 0.0000 'International Tables Vol C Tables 4.2.6.8 and 6.1.1.4'
O O 0.0106 0.0060 'International Tables Vol C Tables 4.2.6.8 and 6.1.1.4'
Mg Mg 0.0486 0.0363 'International Tables Vol C Tables 4.2.6.8 and 6.1.1.4'
Ga Ga 0.2307 1.6083 'International Tables Vol C Tables 4.2.6.8 and 6.1.1.4'

loop_
_geom_angle_atom_site_label_1
_geom_angle_atom_site_label_2
_geom_angle_atom_site_label_3
_geom_angle
_geom_angle_site_symmetry_1
_geom_angle_site_symmetry_3
C5 Ga1 C3 114.59(8) . .
C5 Ga1 C4 114.79(8) . .
C3 Ga1 C4 106.04(7) . .
C5 Ga1 C2 111.78(7) . .
C3 Ga1 C2 103.90(9) . .
C4 Ga1 C2 104.69(7) . .
C5 Ga1 Mg1 174.05(5) . .
C3 Ga1 Mg1 69.22(7) . .
C4 Ga1 Mg1 67.17(6) . .
C2 Ga1 Mg1 62.38(5) . .
O1 C1 H1C 110.3(11) . .
O1 C1 H1B 110.1(12) . .
H1C C1 H1B 110.3(15) . .
O1 C1 H1A 111.9(11) . .
H1C C1 H1A 106.6(15) . .
H1B C1 H1A 107.6(15) . .
O1 Mg1 O1 83.28(4) 10_577 .
O1 Mg1 O1 82.54(5) 10_577 15_656
O1 Mg1 O1 83.07(4) . 15_656
O1 Mg1 C2 100.18(5) 10_577 .
O1 Mg1 C2 99.34(4) . .
O1 Mg1 C2 176.53(4) 15_656 .
O1 Mg1 Ga1 132.28(3) 10_577 .
O1 Mg1 Ga1 129.88(4) . .
O1 Mg1 Ga1 128.08(4) 15_656 .
C2 Mg1 Ga1 48.45(4) . .
O1 Mg1 C4 101.87(4) 10_577 .
O1 Mg1 C4 174.84(5) . .
O1 Mg1 C4 97.15(4) 15_656 .
C2 Mg1 C4 80.23(5) . .
Ga1 Mg1 C4 46.40(4) . .
O1 Mg1 C3 177.85(4) 10_577 .
O1 Mg1 C3 98.42(4) . .
O1 Mg1 C3 98.95(5) 15_656 .
C2 Mg1 C3 78.27(6) . .
Ga1 Mg1 C3 45.57(3) . .
C4 Mg1 C3 76.44(5) . .
O1 Mg1 Mg1 85.39(3) 10_577 15_656
O1 Mg1 Mg1 41.69(3) . 15_656
O1 Mg1 Mg1 41.85(3) 15_656 15_656
C2 Mg1 Mg1 140.14(4) . 15_656
Ga1 Mg1 Mg1 142.29(4) . 15_656
C4 Mg1 Mg1 137.64(5) . 15_656
C3 Mg1 Mg1 96.75(4) . 15_656
O1 Mg1 Mg1 41.82(4) 10_577 10_577
O1 Mg1 Mg1 41.93(4) . 10_577
O1 Mg1 Mg1 85.25(3) 15_656 10_577
C2 Mg1 Mg1 98.21(4) . 10_577
Ga1 Mg1 Mg1 146.64(2) . 10_577
C4 Mg1 Mg1 143.22(5) . 10_577
C3 Mg1 Mg1 139.67(5) . 10_577
Mg1 Mg1 Mg1 60.39(5) 15_656 10_577
O1 Mg1 Mg1 41.53(2) 10_577 4_665
O1 Mg1 Mg1 84.83(3) . 4_665
O1 Mg1 Mg1 41.32(4) 15_656 4_665
C2 Mg1 Mg1 141.11(5) . 4_665
Ga1 Mg1 Mg1 145.16(3) . 4_665
C4 Mg1 Mg1 98.76(3) . 4_665
C3 Mg1 Mg1 139.77(4) . 4_665
Mg1 Mg1 Mg1 59.81(2) 15_656 4_665
Mg1 Mg1 Mg1 59.80(2) 10_577 4_665
O1 Mg1 H3B 162.2(5) 10_577 .
O1 Mg1 H3B 84.2(5) . .
O1 Mg1 H3B 83.4(5) 15_656 .
C2 Mg1 H3B 94.3(5) . .
Ga1 Mg1 H3B 65.5(5) . .
C4 Mg1 H3B 90.7(5) . .
C3 Mg1 H3B 19.9(5) . .
Mg1 Mg1 H3B 76.8(5) 15_656 .
Mg1 Mg1 H3B 126.0(5) 10_577 .
Mg1 Mg1 H3B 124.5(5) 4_665 .
O1 Mg1 H4B 86.8(6) 10_577 .
O1 Mg1 H4B 162.9(6) . .
O1 Mg1 H4B 81.9(5) 15_656 .
C2 Mg1 H4B 96.0(5) . .
Ga1 Mg1 H4B 66.6(6) . .
C4 Mg1 H4B 20.2(6) . .
C3 Mg1 H4B 91.9(6) . .
Mg1 Mg1 H4B 123.8(5) 15_656 .
Mg1 Mg1 H4B 128.3(6) 10_577 .
Mg1 Mg1 H4B 78.5(6) 4_665 .
H3B Mg1 H4B 102.0(7) . .
C1 O1 Mg1 119.35(8) . 15_656
C1 O1 Mg1 121.69(8) . .
Mg1 O1 Mg1 96.49(4) 15_656 .
C1 O1 Mg1 120.23(8) . 10_577
Mg1 O1 Mg1 97.15(5) 15_656 10_577
Mg1 O1 Mg1 96.23(4) . 10_577
Ga1 C2 Mg1 69.17(4) . .
Ga1 C2 H2C 123.9(17) . .
Mg1 C2 H2C 82.8(17) . .
Ga1 C2 H2B 122.7(19) . .
Mg1 C2 H2B 91.0(19) . .
H2C C2 H2B 105(2) . .
Ga1 C2 H2A 101(2) . .
Mg1 C2 H2A 166(2) . .
H2C C2 H2A 96(3) . .
H2B C2 H2A 102(3) . .
Ga1 C3 Mg1 65.21(6) . .
Ga1 C3 H3C 106.9(12) . .
Mg1 C3 H3C 124.3(12) . .
Ga1 C3 H3B 125.6(12) . .
Mg1 C3 H3B 60.6(12) . .
H3C C3 H3B 106.6(16) . .
Ga1 C3 H3A 108.0(13) . .
Mg1 C3 H3A 129.1(13) . .
H3C C3 H3A 106.2(17) . .
H3B C3 H3A 102.2(17) . .
Ga1 C4 Mg1 66.43(5) . .
Ga1 C4 H4C 109.0(13) . .
Mg1 C4 H4C 130.6(13) . .
Ga1 C4 H4B 123.7(13) . .
Mg1 C4 H4B 57.3(13) . .
H4C C4 H4B 107.7(18) . .
Ga1 C4 H4A 105.2(14) . .
Mg1 C4 H4A 123.1(14) . .
H4C C4 H4A 105.8(18) . .
H4B C4 H4A 104.0(18) . .
Ga1 C5 H5A 109.5 . .
Ga1 C5 H5B 109.5 . .
H5A C5 H5B 109.5 . .
Ga1 C5 H5C 109.5 . .
H5A C5 H5C 109.5 . .
H5B C5 H5C 109.5 . .

loop_
_geom_bond_atom_site_label_1
_geom_bond_atom_site_label_2
_geom_bond_distance
_geom_bond_site_symmetry_2
Ga1 C5 1.9589(14) .
Ga1 C3 2.0367(18) .
Ga1 C4 2.0458(15) .
Ga1 C2 2.0733(19) .
Ga1 Mg1 2.5892(9) .
C1 O1 1.4464(15) .
C1 H1C 0.943(19) .
C1 H1B 0.942(18) .
C1 H1A 0.922(18) .
Mg1 O1 2.0661(18) 10_577
Mg1 O1 2.072(2) .
Mg1 O1 2.0746(9) 15_656
Mg1 C2 2.4546(15) .
Mg1 C4 2.604(3) .
Mg1 C3 2.667(3) .
Mg1 Mg1 3.0866(15) 15_656
Mg1 Mg1 3.087(2) 10_577
Mg1 Mg1 3.1048(10) 4_665
Mg1 H3B 2.36(2) .
Mg1 H4B 2.24(2) .
O1 Mg1 2.0660(10) 15_656
O1 Mg1 2.0747(19) 10_577
C2 H2C 0.90(3) .
C2 H2B 0.89(3) .
C2 H2A 0.78(4) .
C3 H3C 0.95(2) .
C3 H3B 0.92(2) .
C3 H3A 0.97(2) .
C4 H4C 0.93(2) .
C4 H4B 0.92(2) .
C4 H4A 0.90(2) .
C5 H5A 0.9800 .
C5 H5B 0.9800 .
C5 H5C 0.9800 .
